data_7718158
loop_
_publ_author_name
'Leung, Joshua Ji-Nung'
'Bae, Dae Young'
'Moshood, Yusuff'
'Mirica, Liviu M.'

_publ_section_title
;
 C-C and C-O bond formation reactivity of nickel complexes supported by
 the pyridinophane <sup>Me</sup>N3C ligand.
;
_journal_issue 13
_journal_name_full 'Dalton transactions (Cambridge, England : 2003)'
_journal_page_first 5286
_journal_page_last 5292
_journal_paper_doi 10.1039/d5dt00135h
_journal_volume 54
_journal_year 2025
_chemical_formula_moiety 'C21 H27 N5 Ni, 2(F6 P), C2 H3 N'
_chemical_formula_sum 'C23 H30 F12 N6 Ni P2'
_chemical_formula_weight 739.18
_space_group_crystal_system triclinic
_space_group_IT_number 2
_space_group_name_Hall '-P 1'
_space_group_name_H-M_alt 'P -1'
_atom_sites_solution_hydrogens geom
_atom_sites_solution_primary iterative
_audit_creation_date 2024-10-09
_audit_creation_method
;
Olex2 1.5
(compiled 2024.02.16 svn.r378c4104 for OlexSys, GUI svn.r6928)
;
_audit_update_record
;
2024-11-23 deposited with the CCDC.	2025-02-26 downloaded from the CCDC.
;
_cell_angle_alpha 88.4600(10)
_cell_angle_beta 89.9270(10)
_cell_angle_gamma 80.0500(10)
_cell_formula_units_Z 4
_cell_length_a 13.2054(4)
_cell_length_b 13.5806(4)
_cell_length_c 17.2734(5)
_cell_measurement_reflns_used 82215
_cell_measurement_temperature 100.00
_cell_measurement_theta_max 26.42
_cell_measurement_theta_min 2.33
_cell_volume 3050.05(16)
_computing_cell_refinement 'SAINT V8.40B (?, 2016)'
_computing_data_reduction 'SAINT V8.40B (?, 2016)'
_computing_molecular_graphics 'Olex2 1.5 (Dolomanov et al., 2009)'
_computing_publication_material 'Olex2 1.5 (Dolomanov et al., 2009)'
_computing_structure_refinement 'olex2.refine 1.5 (Bourhis et al., 2015)'
_computing_structure_solution 'olex2.solve 1.5 (Bourhis et al., 2015)'
_diffrn_ambient_temperature 100.00
_diffrn_measured_fraction_theta_full 0.999
_diffrn_measured_fraction_theta_max 0.998
_diffrn_measurement_device_type 'Bruker APEX-II CCD'
_diffrn_measurement_method '\f and \w scans'
_diffrn_radiation_type MoK\a
_diffrn_radiation_wavelength 0.71073
_diffrn_reflns_av_R_equivalents 0.0372
_diffrn_reflns_av_unetI/netI 0.0147
_diffrn_reflns_Laue_measured_fraction_full 0.999
_diffrn_reflns_Laue_measured_fraction_max 0.998
_diffrn_reflns_limit_h_max 16
_diffrn_reflns_limit_h_min -16
_diffrn_reflns_limit_k_max 17
_diffrn_reflns_limit_k_min -16
_diffrn_reflns_limit_l_max 21
_diffrn_reflns_limit_l_min -21
_diffrn_reflns_number 168081
_diffrn_reflns_point_group_measured_fraction_full 0.999
_diffrn_reflns_point_group_measured_fraction_max 0.998
_diffrn_reflns_theta_full 25.242
_diffrn_reflns_theta_max 26.434
_diffrn_reflns_theta_min 1.901
_diffrn_source_current 1.0
_diffrn_source_power 0.05
_diffrn_source_voltage 50.0
_diffrn_standards_number 0
_exptl_absorpt_coefficient_mu 0.840
_exptl_absorpt_correction_T_max 0.7454
_exptl_absorpt_correction_T_min 0.6641
_exptl_absorpt_correction_type multi-scan
_exptl_absorpt_process_details
;
SADABS-2016/2 (Bruker,2016/2) was used for absorption correction.
wR2(int) was 0.1131 before and 0.0539 after correction.
The Ratio of minimum to maximum transmission is 0.8909.
The \l/2 correction factor is Not present.
;
_exptl_crystal_colour purple
_exptl_crystal_density_diffrn 1.610
_exptl_crystal_description Plate
_exptl_crystal_F_000 1504
_exptl_crystal_size_max 0.561
_exptl_crystal_size_mid 0.311
_exptl_crystal_size_min 0.26
_refine_diff_density_max 1.548
_refine_diff_density_min -1.339
_refine_diff_density_rms 0.080
_refine_ls_extinction_method none
_refine_ls_goodness_of_fit_ref 1.034
_refine_ls_hydrogen_treatment constr
_refine_ls_matrix_type full
_refine_ls_number_parameters 803
_refine_ls_number_reflns 12529
_refine_ls_number_restraints 0
_refine_ls_restrained_S_all 1.034
_refine_ls_R_factor_all 0.0490
_refine_ls_R_factor_gt 0.0461
_refine_ls_shift/su_max 0.001
_refine_ls_shift/su_mean 0.000
_refine_ls_structure_factor_coef Fsqd
_refine_ls_weighting_details 'w=1/[\s^2^(Fo^2^)+(0.0449P)^2^+7.2937P] where P=(Fo^2^+2Fc^2^)/3'
_refine_ls_weighting_scheme calc
_refine_ls_wR_factor_gt 0.1098
_refine_ls_wR_factor_ref 0.1122
_reflns_Friedel_coverage 0.000
_reflns_number_gt 11673
_reflns_number_total 12529
_reflns_threshold_expression 'I > 2\s(I)'
_cod_data_source_file d5dt00135h2.cif
_cod_data_source_block mo_ed36x_0m
_cod_depositor_comments 'Adding full bibliography for 7718154--7718158.cif.'
_cod_database_code 7718158
_shelx_shelxl_version_number 2018/3
_shelx_space_group_comment
;
The symmetry employed for this shelxl refinement is uniquely defined
by the following loop, which should always be used as a source of
symmetry information in preference to the above space-group names.
They are only intended as comments.
;
_shelx_estimated_absorpt_t_max 0.811
_shelx_estimated_absorpt_t_min 0.650
_olex2_refinement_description
;
1. Fixed Uiso
 At 1.2 times of:
  All C(H) groups, All C(H,H) groups
 At 1.5 times of:
  All C(H,H,H) groups
2.a Secondary CH2 refined with riding coordinates:
 C15(H15a,H15b), C35(H35a,H35b), C29(H29a,H29b), C7(H7a,H7b), C28(H28a,H28b),
 C14(H14a,H14b), C36(H36a,H36b), C8(H8a,H8b)
2.b Aromatic/amide H refined with riding coordinates:
 C1(H1), C3(H3), C26(H26), C5(H5), C22(H22), C25(H25), C4(H4), C10(H10),
 C31(H31), C24(H24), C32(H32), C33(H33), C12(H12), C11(H11)
2.c Idealised Me refined as rotating group:
 C38(H38a,H38b,H38c), C19(H19a,H19b,H19c), C17(H17a,H17b,H17c), C40(H40a,H40b,
 H40c), C42(H42a,H42b,H42c), C16(H16a,H16b,H16c), C37(H37a,H37b,H37c), C43(H43a,
 H43b,H43c), C45(H45a,H45b,H45c), C21(H21a,H21b,H21c)
;
_olex2_submission_special_instructions 'No special instructions were received'

loop_
_space_group_symop_operation_xyz
'x, y, z'
'-x, -y, -z'

loop_
_atom_site_label
_atom_site_type_symbol
_atom_site_fract_x
_atom_site_fract_y
_atom_site_fract_z
_atom_site_U_iso_or_equiv
_atom_site_adp_type
_atom_site_occupancy
_atom_site_site_symmetry_order
_atom_site_calc_flag
_atom_site_refinement_flags_posn
_atom_site_refinement_flags_adp
_atom_site_refinement_flags_occupancy
_atom_site_disorder_assembly
_atom_site_disorder_group
Ni1 Ni 1.01186(2) 0.23368(2) 0.80029(2) 0.01604(8) Uani 1 1 d . . . . .
Ni2 Ni 1.53633(2) -0.19787(2) 0.73525(2) 0.01641(8) Uani 1 1 d . . . . .
P1 P 0.47396(5) 0.21382(5) 0.86403(4) 0.02109(14) Uani 1 1 d . . . . .
P4 P 1.25093(6) 0.08993(6) 0.52067(4) 0.02590(15) Uani 1 1 d . . . . .
P3 P 1.06313(5) 0.32335(5) 1.10852(4) 0.02529(15) Uani 1 1 d . . . . .
P2 P 0.71363(6) 0.43836(6) 0.56714(4) 0.03074(17) Uani 1 1 d . . . . .
F13 F 1.13353(13) 0.25645(13) 1.04672(11) 0.0346(4) Uani 1 1 d . . . . .
F1 F 0.47034(14) 0.13731(13) 0.79582(10) 0.0326(4) Uani 1 1 d . . . . .
F4 F 0.39813(17) 0.15736(14) 0.91351(11) 0.0417(5) Uani 1 1 d . . . . .
F5 F 0.37838(15) 0.28716(14) 0.82748(13) 0.0447(5) Uani 1 1 d . . . . .
F15 F 0.99365(15) 0.38974(15) 1.17047(12) 0.0438(5) Uani 1 1 d . . . . .
F2 F 0.54784(15) 0.27139(15) 0.81353(12) 0.0460(5) Uani 1 1 d . . . . .
F3 F 0.47788(18) 0.28981(14) 0.93321(11) 0.0454(5) Uani 1 1 d . . . . .
F16 F 0.96597(14) 0.27989(17) 1.08042(12) 0.0475(5) Uani 1 1 d . . . . .
F18 F 1.0876(2) 0.23240(15) 1.17076(12) 0.0540(6) Uani 1 1 d . . . . .
F6 F 0.56952(17) 0.14154(15) 0.90183(15) 0.0586(7) Uani 1 1 d . . . . .
N1 N 0.93139(16) 0.14157(16) 0.75274(11) 0.0176(4) Uani 1 1 d . . . . .
F14 F 1.16129(16) 0.36365(16) 1.14150(17) 0.0623(7) Uani 1 1 d . . . . .
N6 N 1.52997(15) -0.32369(15) 0.79252(12) 0.0175(4) Uani 1 1 d . . . . .
F24 F 1.30917(18) 0.0365(2) 0.59472(12) 0.0632(7) Uani 1 1 d . . . . .
N9 N 1.68095(17) -0.25174(16) 0.69932(13) 0.0219(4) Uani 1 1 d . . . . .
F17 F 1.03976(19) 0.41302(17) 1.04794(15) 0.0638(7) Uani 1 1 d . . . . .
F23 F 1.1912(2) 0.1410(2) 0.44672(12) 0.0659(7) Uani 1 1 d . . . . .
F11 F 0.59712(17) 0.4729(2) 0.54252(15) 0.0617(6) Uani 1 1 d . . . . .
F9 F 0.6911(2) 0.48055(19) 0.65159(12) 0.0612(6) Uani 1 1 d . . . . .
N2 N 0.85853(16) 0.30875(16) 0.83179(13) 0.0208(4) Uani 1 1 d . . . . .
N3 N 1.13288(16) 0.10450(16) 0.79102(12) 0.0209(4) Uani 1 1 d . . . . .
N10 N 1.53720(17) -0.06421(17) 0.67984(13) 0.0231(5) Uani 1 1 d . . . . .
N8 N 1.57183(16) -0.15236(15) 0.85087(12) 0.0182(4) Uani 1 1 d . . . . .
N7 N 1.44344(16) -0.26453(17) 0.65315(12) 0.0215(4) Uani 1 1 d . . . . .
N5 N 1.03185(17) 0.30419(18) 0.69727(14) 0.0267(5) Uani 1 1 d . . . . .
F10 F 0.6909(3) 0.33239(19) 0.59509(17) 0.0812(9) Uani 1 1 d . . . . .
N4 N 1.09370(17) 0.32678(17) 0.85181(13) 0.0242(5) Uani 1 1 d . . . . .
F7 F 0.7352(2) 0.3965(2) 0.48336(14) 0.0775(8) Uani 1 1 d . . . . .
F12 F 0.82914(18) 0.4037(3) 0.59366(18) 0.0848(9) Uani 1 1 d . . . . .
C2 C 0.8834(2) 0.16866(19) 0.92573(14) 0.0196(5) Uani 1 1 d . . . . .
C6 C 1.04407(19) 0.05569(19) 0.90430(14) 0.0191(5) Uani 1 1 d . . . . .
C9 C 0.9790(2) 0.0518(2) 0.73109(14) 0.0218(5) Uani 1 1 d . . . . .
F8 F 0.7353(3) 0.5453(2) 0.54022(17) 0.0861(10) Uani 1 1 d . . . . .
C1 C 0.99018(19) 0.14979(18) 0.92273(13) 0.0180(5) Uani 1 1 d . . . . .
H1 H 1.027204 0.201972 0.933441 0.022 Uiso 1 1 calc R U . . .
C3 C 0.8310(2) 0.0880(2) 0.92407(14) 0.0217(5) Uani 1 1 d . . . . .
H3 H 0.758202 0.098688 0.928284 0.026 Uiso 1 1 calc R U . . .
C13 C 0.8289(2) 0.1672(2) 0.75086(14) 0.0216(5) Uani 1 1 d . . . . .
C34 C 1.4906(2) -0.39577(19) 0.75808(15) 0.0219(5) Uani 1 1 d . . . . .
C27 C 1.38625(19) -0.14733(19) 0.86281(15) 0.0210(5) Uani 1 1 d . . . . .
C26 C 1.3373(2) -0.2099(2) 0.90919(16) 0.0255(5) Uani 1 1 d . . . . .
H26 H 1.348946 -0.214419 0.963525 0.031 Uiso 1 1 calc R U . . .
C23 C 1.31127(19) -0.2078(2) 0.74823(16) 0.0248(5) Uani 1 1 d . . . . .
C30 C 1.56406(19) -0.33402(18) 0.86574(15) 0.0199(5) Uani 1 1 d . . . . .
C5 C 0.9910(2) -0.02435(19) 0.90242(14) 0.0218(5) Uani 1 1 d . . . . .
H5 H 1.026445 -0.089572 0.891783 0.026 Uiso 1 1 calc R U . . .
C15 C 0.8349(2) 0.2766(2) 0.91325(16) 0.0243(5) Uani 1 1 d . . . . .
H15A H 0.862805 0.318544 0.951082 0.029 Uiso 1 1 calc R U . . .
H15B H 0.759601 0.284622 0.920623 0.029 Uiso 1 1 calc R U . . .
C41 C 1.7617(2) -0.2889(2) 0.68313(15) 0.0223(5) Uani 1 1 d . . . . .
C35 C 1.4611(2) -0.3737(2) 0.67410(16) 0.0253(5) Uani 1 1 d . . . . .
H35A H 1.516288 -0.408736 0.640948 0.030 Uiso 1 1 calc R U . . .
H35B H 1.397583 -0.400501 0.663229 0.030 Uiso 1 1 calc R U . . .
C29 C 1.6111(2) -0.24819(18) 0.89395(15) 0.0211(5) Uani 1 1 d . . . . .
H29A H 1.595989 -0.239489 0.949736 0.025 Uiso 1 1 calc R U . . .
H29B H 1.686737 -0.264336 0.888071 0.025 Uiso 1 1 calc R U . . .
C39 C 1.5349(2) 0.0124(2) 0.65093(14) 0.0223(5) Uani 1 1 d . . . . .
C7 C 1.1487(2) 0.0545(2) 0.87011(15) 0.0243(5) Uani 1 1 d . . . . .
H7A H 1.185398 -0.015178 0.865807 0.029 Uiso 1 1 calc R U . . .
H7B H 1.189931 0.091133 0.903173 0.029 Uiso 1 1 calc R U . . .
C22 C 1.36472(19) -0.14140(19) 0.78375(16) 0.0222(5) Uani 1 1 d . . . . .
H22 H 1.387254 -0.090323 0.753020 0.027 Uiso 1 1 calc R U . . .
C18 C 1.1392(2) 0.3825(2) 0.87650(16) 0.0239(5) Uani 1 1 d . . . . .
C25 C 1.2710(2) -0.2659(2) 0.87539(18) 0.0309(6) Uani 1 1 d . . . . .
H25 H 1.231904 -0.302848 0.907645 0.037 Uiso 1 1 calc R U . . .
C4 C 0.8858(2) -0.0081(2) 0.91623(14) 0.0228(5) Uani 1 1 d . . . . .
H4 H 0.850858 -0.063551 0.920358 0.027 Uiso 1 1 calc R U . . .
C28 C 1.4747(2) -0.09886(19) 0.88781(15) 0.0224(5) Uani 1 1 d . . . . .
H28A H 1.481523 -0.103258 0.944916 0.027 Uiso 1 1 calc R U . . .
H28B H 1.462257 -0.027353 0.871453 0.027 Uiso 1 1 calc R U . . .
C10 C 0.9225(2) -0.0180(2) 0.70425(16) 0.0299(6) Uani 1 1 d . . . . .
H10 H 0.955902 -0.081771 0.688176 0.036 Uiso 1 1 calc R U . . .
C38 C 1.6512(2) -0.0880(2) 0.85474(16) 0.0248(5) Uani 1 1 d . . . . .
H38A H 1.714496 -0.121447 0.830321 0.037 Uiso 1 1 calc R U . . .
H38B H 1.665189 -0.075708 0.909019 0.037 Uiso 1 1 calc R U . . .
H38C H 1.626631 -0.024165 0.827429 0.037 Uiso 1 1 calc R U . . .
C31 C 1.5608(2) -0.4210(2) 0.90833(16) 0.0266(6) Uani 1 1 d . . . . .
H31 H 1.584772 -0.428570 0.960334 0.032 Uiso 1 1 calc R U . . .
C14 C 0.7892(2) 0.2725(2) 0.77505(17) 0.0264(6) Uani 1 1 d . . . . .
H14A H 0.781647 0.317568 0.728616 0.032 Uiso 1 1 calc R U . . .
H14B H 0.720292 0.275365 0.798454 0.032 Uiso 1 1 calc R U . . .
C19 C 1.1977(2) 0.4535(2) 0.90831(19) 0.0321(6) Uani 1 1 d . . . . .
H19A H 1.212222 0.500162 0.867154 0.048 Uiso 1 1 calc R U . . .
H19B H 1.262570 0.417428 0.930000 0.048 Uiso 1 1 calc R U . . .
H19C H 1.157740 0.490892 0.949200 0.048 Uiso 1 1 calc R U . . .
C24 C 1.2608(2) -0.2687(2) 0.79521(18) 0.0302(6) Uani 1 1 d . . . . .
H24 H 1.219860 -0.311675 0.772873 0.036 Uiso 1 1 calc R U . . .
F19 F 1.1511(2) 0.0609(4) 0.55298(15) 0.1273(18) Uani 1 1 d . . . . .
C17 C 1.2317(2) 0.1302(2) 0.76340(18) 0.0302(6) Uani 1 1 d . . . . .
H17A H 1.221507 0.164023 0.712482 0.045 Uiso 1 1 calc R U . . .
H17B H 1.282661 0.068858 0.759293 0.045 Uiso 1 1 calc R U . . .
H17C H 1.256231 0.174541 0.800172 0.045 Uiso 1 1 calc R U . . .
C32 C 1.5214(3) -0.4972(2) 0.87312(18) 0.0334(7) Uani 1 1 d . . . . .
H32 H 1.519108 -0.557987 0.901026 0.040 Uiso 1 1 calc R U . . .
C36 C 1.3311(2) -0.2203(2) 0.66287(16) 0.0278(6) Uani 1 1 d . . . . .
H36A H 1.314996 -0.154776 0.635081 0.033 Uiso 1 1 calc R U . . .
H36B H 1.287355 -0.265370 0.641432 0.033 Uiso 1 1 calc R U . . .
C8 C 1.0947(2) 0.0366(2) 0.73541(16) 0.0263(6) Uani 1 1 d . . . . .
H8A H 1.121335 -0.033683 0.751388 0.032 Uiso 1 1 calc R U . . .
H8B H 1.122197 0.048313 0.683249 0.032 Uiso 1 1 calc R U . . .
C33 C 1.4856(2) -0.4850(2) 0.79756(17) 0.0305(6) Uani 1 1 d . . . . .
H33 H 1.458135 -0.536607 0.773324 0.037 Uiso 1 1 calc R U . . .
C12 C 0.7684(2) 0.1006(2) 0.72557(16) 0.0291(6) Uani 1 1 d . . . . .
H12 H 0.695537 0.118325 0.724722 0.035 Uiso 1 1 calc R U . . .
C40 C 1.5312(3) 0.1114(2) 0.61547(17) 0.0335(7) Uani 1 1 d . . . . .
H40A H 1.478214 0.122539 0.574978 0.050 Uiso 1 1 calc R U . . .
H40B H 1.598156 0.116179 0.592571 0.050 Uiso 1 1 calc R U . . .
H40C H 1.514694 0.162088 0.654977 0.050 Uiso 1 1 calc R U . . .
C11 C 0.8164(3) 0.0078(2) 0.70155(16) 0.0324(7) Uani 1 1 d . . . . .
H11 H 0.776344 -0.038554 0.683120 0.039 Uiso 1 1 calc R U . . .
C42 C 1.8650(2) -0.3372(2) 0.66254(17) 0.0309(6) Uani 1 1 d . . . . .
H42A H 1.860806 -0.389434 0.625195 0.046 Uiso 1 1 calc R U . . .
H42B H 1.901284 -0.367258 0.709161 0.046 Uiso 1 1 calc R U . . .
H42C H 1.902393 -0.287465 0.639417 0.046 Uiso 1 1 calc R U . . .
C46 C 0.9166(2) 0.1877(3) 0.4525(2) 0.0420(8) Uani 1 1 d . . . . .
C44 C 1.2991(3) 0.4250(3) 0.6704(2) 0.0430(8) Uani 1 1 d . . . . .
N11 N 1.2377(3) 0.4704(3) 0.7082(2) 0.0592(9) Uani 1 1 d . . . . .
C16 C 0.8425(2) 0.4197(2) 0.8266(2) 0.0333(7) Uani 1 1 d . . . . .
H16A H 0.887439 0.444227 0.863956 0.050 Uiso 1 1 calc R U . . .
H16B H 0.770607 0.446883 0.838204 0.050 Uiso 1 1 calc R U . . .
H16C H 0.858911 0.441270 0.774129 0.050 Uiso 1 1 calc R U . . .
C37 C 1.4719(2) -0.2514(2) 0.57075(16) 0.0304(6) Uani 1 1 d . . . . .
H37A H 1.459247 -0.180014 0.556307 0.046 Uiso 1 1 calc R U . . .
H37B H 1.430296 -0.286640 0.537849 0.046 Uiso 1 1 calc R U . . .
H37C H 1.544878 -0.278775 0.563742 0.046 Uiso 1 1 calc R U . . .
F22 F 1.2302(5) 0.18674(19) 0.56637(16) 0.150(2) Uani 1 1 d . . . . .
C20 C 1.0474(2) 0.3442(3) 0.64147(19) 0.0375(7) Uani 1 1 d . . . . .
N12 N 0.9246(3) 0.2098(4) 0.3892(2) 0.0751(13) Uani 1 1 d . . . . .
F21 F 1.3506(3) 0.1184(5) 0.48783(16) 0.161(2) Uani 1 1 d . . . . .
F20 F 1.2707(4) -0.0087(2) 0.47492(17) 0.1314(18) Uani 1 1 d . . . . .
C43 C 1.3792(4) 0.3697(3) 0.6230(2) 0.0603(12) Uani 1 1 d . . . . .
H43A H 1.402240 0.415274 0.584488 0.090 Uiso 1 1 calc R U . . .
H43B H 1.351997 0.316851 0.596497 0.090 Uiso 1 1 calc R U . . .
H43C H 1.437316 0.339688 0.655951 0.090 Uiso 1 1 calc R U . . .
C45 C 0.9070(4) 0.1603(3) 0.5322(2) 0.0579(11) Uani 1 1 d . . . . .
H45A H 0.924565 0.087485 0.538921 0.087 Uiso 1 1 calc R U . . .
H45B H 0.836020 0.182768 0.549056 0.087 Uiso 1 1 calc R U . . .
H45C H 0.953682 0.191951 0.563432 0.087 Uiso 1 1 calc R U . . .
C21 C 1.0678(3) 0.3955(4) 0.5692(3) 0.0715(15) Uani 1 1 d . . . . .
H21A H 1.004617 0.410222 0.538146 0.107 Uiso 1 1 calc R U . . .
H21B H 1.121086 0.352651 0.540095 0.107 Uiso 1 1 calc R U . . .
H21C H 1.091257 0.458158 0.580804 0.107 Uiso 1 1 calc R U . . .

loop_
_atom_site_aniso_label
_atom_site_aniso_U_11
_atom_site_aniso_U_22
_atom_site_aniso_U_33
_atom_site_aniso_U_23
_atom_site_aniso_U_13
_atom_site_aniso_U_12
Ni1 0.01462(15) 0.01729(15) 0.01670(15) 0.00176(11) -0.00163(11) -0.00451(11)
Ni2 0.01573(15) 0.01563(15) 0.01789(15) -0.00020(11) 0.00165(11) -0.00284(11)
P1 0.0237(3) 0.0167(3) 0.0229(3) -0.0022(2) 0.0008(3) -0.0031(2)
P4 0.0264(3) 0.0322(4) 0.0196(3) -0.0008(3) 0.0013(3) -0.0064(3)
P3 0.0224(3) 0.0189(3) 0.0337(4) -0.0027(3) -0.0055(3) -0.0009(3)
P2 0.0249(4) 0.0355(4) 0.0292(4) -0.0051(3) -0.0058(3) 0.0028(3)
F13 0.0288(9) 0.0342(9) 0.0387(10) -0.0048(7) 0.0022(7) 0.0009(7)
F1 0.0391(10) 0.0334(9) 0.0268(8) -0.0113(7) 0.0028(7) -0.0088(7)
F4 0.0675(13) 0.0323(9) 0.0321(9) -0.0038(7) 0.0147(9) -0.0268(9)
F5 0.0334(10) 0.0294(9) 0.0669(14) 0.0093(9) -0.0021(9) 0.0055(8)
F15 0.0402(10) 0.0406(10) 0.0455(11) -0.0178(9) -0.0062(8) 0.0102(8)
F2 0.0418(11) 0.0468(11) 0.0554(12) -0.0130(9) 0.0247(9) -0.0232(9)
F3 0.0804(15) 0.0283(9) 0.0338(10) -0.0110(8) 0.0102(10) -0.0258(10)
F16 0.0290(9) 0.0630(13) 0.0549(12) -0.0233(10) 0.0024(9) -0.0171(9)
F18 0.0836(16) 0.0364(11) 0.0331(10) 0.0008(8) -0.0069(10) 0.0139(10)
F6 0.0516(13) 0.0373(11) 0.0825(17) -0.0079(11) -0.0418(12) 0.0062(9)
N1 0.0200(10) 0.0216(10) 0.0120(9) 0.0010(8) -0.0019(8) -0.0058(8)
F14 0.0316(10) 0.0387(11) 0.117(2) -0.0374(13) -0.0113(12) -0.0019(9)
N6 0.0164(10) 0.0155(10) 0.0202(10) -0.0021(8) 0.0025(8) -0.0017(8)
F24 0.0567(14) 0.0860(18) 0.0343(11) 0.0131(11) -0.0056(10) 0.0214(12)
N9 0.0219(11) 0.0222(11) 0.0220(11) 0.0004(8) 0.0034(9) -0.0050(9)
F17 0.0646(15) 0.0453(12) 0.0688(15) 0.0322(11) 0.0238(12) 0.0206(11)
F23 0.0760(17) 0.0861(18) 0.0278(10) 0.0084(11) -0.0121(10) 0.0066(14)
F11 0.0363(11) 0.0785(17) 0.0639(15) -0.0097(12) -0.0193(10) 0.0093(11)
F9 0.0720(16) 0.0674(15) 0.0351(11) -0.0142(10) -0.0073(10) 0.0152(12)
N2 0.0192(10) 0.0165(10) 0.0263(11) 0.0006(8) -0.0005(8) -0.0017(8)
N3 0.0173(10) 0.0251(11) 0.0191(10) 0.0027(8) 0.0023(8) -0.0012(8)
N10 0.0244(11) 0.0227(11) 0.0218(11) 0.0000(9) 0.0027(9) -0.0035(9)
N8 0.0181(10) 0.0157(10) 0.0213(10) -0.0019(8) 0.0016(8) -0.0046(8)
N7 0.0204(10) 0.0248(11) 0.0193(10) -0.0015(8) -0.0004(8) -0.0038(9)
N5 0.0215(11) 0.0321(12) 0.0270(12) 0.0095(10) -0.0041(9) -0.0075(9)
F10 0.124(3) 0.0500(14) 0.0739(18) 0.0138(13) -0.0447(17) -0.0293(15)
N4 0.0224(11) 0.0253(11) 0.0264(11) 0.0026(9) -0.0022(9) -0.0088(9)
F7 0.0775(18) 0.102(2) 0.0438(13) -0.0286(14) 0.0025(12) 0.0136(16)
F12 0.0294(12) 0.127(3) 0.089(2) -0.0162(18) -0.0182(12) 0.0156(14)
C2 0.0230(12) 0.0234(12) 0.0124(11) -0.0016(9) 0.0026(9) -0.0043(10)
C6 0.0208(12) 0.0232(12) 0.0126(11) 0.0040(9) -0.0038(9) -0.0025(10)
C9 0.0289(13) 0.0249(13) 0.0120(11) -0.0011(9) 0.0019(9) -0.0053(10)
F8 0.125(3) 0.0782(19) 0.0693(17) 0.0242(15) -0.0407(17) -0.0599(19)
C1 0.0225(12) 0.0215(12) 0.0115(10) 0.0004(9) -0.0011(9) -0.0081(9)
C3 0.0202(12) 0.0298(13) 0.0164(11) 0.0001(10) 0.0015(9) -0.0082(10)
C13 0.0213(12) 0.0286(13) 0.0159(11) 0.0032(10) -0.0038(9) -0.0073(10)
C34 0.0223(12) 0.0185(12) 0.0254(13) -0.0046(10) 0.0020(10) -0.0044(10)
C27 0.0174(11) 0.0185(12) 0.0261(13) -0.0049(10) 0.0050(10) 0.0004(9)
C26 0.0218(13) 0.0285(14) 0.0257(13) -0.0038(11) 0.0071(10) -0.0026(10)
C23 0.0145(11) 0.0300(14) 0.0281(14) -0.0028(11) -0.0007(10) 0.0010(10)
C30 0.0192(12) 0.0175(12) 0.0220(12) -0.0019(9) 0.0025(9) -0.0004(9)
C5 0.0296(13) 0.0201(12) 0.0150(11) 0.0018(9) -0.0025(10) -0.0028(10)
C15 0.0238(13) 0.0235(13) 0.0247(13) -0.0048(10) 0.0061(10) -0.0012(10)
C41 0.0221(13) 0.0245(13) 0.0210(12) -0.0015(10) 0.0026(10) -0.0054(10)
C35 0.0285(14) 0.0232(13) 0.0255(13) -0.0058(10) -0.0018(11) -0.0070(11)
C29 0.0232(12) 0.0188(12) 0.0214(12) 0.0004(10) -0.0030(10) -0.0039(10)
C39 0.0259(13) 0.0237(13) 0.0171(12) -0.0010(10) -0.0013(10) -0.0039(10)
C7 0.0199(12) 0.0283(14) 0.0227(13) 0.0063(10) -0.0021(10) 0.0002(10)
C22 0.0143(11) 0.0220(12) 0.0285(13) -0.0010(10) 0.0047(10) 0.0017(9)
C18 0.0203(12) 0.0242(13) 0.0278(13) 0.0009(10) -0.0006(10) -0.0055(10)
C25 0.0239(14) 0.0354(15) 0.0350(15) -0.0020(12) 0.0097(12) -0.0100(12)
C4 0.0307(14) 0.0241(13) 0.0161(11) 0.0017(9) -0.0024(10) -0.0123(11)
C28 0.0230(13) 0.0193(12) 0.0248(13) -0.0066(10) 0.0057(10) -0.0030(10)
C10 0.0472(17) 0.0266(14) 0.0182(12) -0.0059(10) 0.0014(12) -0.0121(12)
C38 0.0251(13) 0.0233(13) 0.0290(14) -0.0035(10) 0.0014(11) -0.0120(10)
C31 0.0366(15) 0.0194(12) 0.0230(13) 0.0010(10) 0.0011(11) -0.0030(11)
C14 0.0177(12) 0.0296(14) 0.0310(14) 0.0031(11) -0.0062(10) -0.0020(10)
C19 0.0252(14) 0.0298(15) 0.0441(17) -0.0085(13) -0.0022(12) -0.0116(12)
C24 0.0185(13) 0.0368(16) 0.0374(16) -0.0072(12) 0.0032(11) -0.0095(11)
F19 0.0668(18) 0.303(6) 0.0361(13) 0.021(2) 0.0007(12) -0.102(3)
C17 0.0171(12) 0.0375(16) 0.0340(15) 0.0062(12) 0.0068(11) -0.0005(11)
C32 0.0498(18) 0.0189(13) 0.0325(15) 0.0036(11) 0.0023(13) -0.0096(12)
C36 0.0192(13) 0.0351(15) 0.0283(14) -0.0030(11) -0.0032(10) -0.0020(11)
C8 0.0286(14) 0.0266(13) 0.0219(13) -0.0054(10) 0.0056(10) 0.0007(11)
C33 0.0410(16) 0.0194(13) 0.0335(15) -0.0041(11) 0.0008(12) -0.0114(12)
C12 0.0270(14) 0.0419(16) 0.0221(13) 0.0017(12) -0.0069(11) -0.0166(12)
C40 0.0481(18) 0.0243(14) 0.0287(15) 0.0080(11) -0.0113(13) -0.0094(13)
C11 0.0453(17) 0.0400(16) 0.0189(13) -0.0039(11) -0.0041(12) -0.0262(14)
C42 0.0199(13) 0.0406(16) 0.0311(15) -0.0076(12) 0.0045(11) -0.0012(12)
C46 0.0231(15) 0.056(2) 0.045(2) -0.0033(16) 0.0010(13) 0.0004(14)
C44 0.049(2) 0.0387(18) 0.0446(19) 0.0069(15) -0.0184(17) -0.0175(16)
N11 0.050(2) 0.074(2) 0.057(2) 0.0057(18) 0.0015(17) -0.0205(18)
C16 0.0302(15) 0.0169(13) 0.0513(19) 0.0012(12) 0.0015(13) -0.0001(11)
C37 0.0336(15) 0.0408(16) 0.0185(13) -0.0021(11) -0.0002(11) -0.0108(13)
F22 0.363(7) 0.0292(13) 0.0428(15) -0.0114(11) -0.037(3) 0.007(2)
C20 0.0231(14) 0.0521(19) 0.0360(17) 0.0207(15) -0.0057(12) -0.0065(13)
N12 0.050(2) 0.106(3) 0.057(2) 0.017(2) 0.0198(17) 0.020(2)
F21 0.087(2) 0.394(8) 0.0397(15) 0.040(3) -0.0142(15) -0.152(4)
F20 0.266(5) 0.0573(18) 0.0507(17) -0.0231(14) -0.010(2) 0.031(2)
C43 0.078(3) 0.043(2) 0.054(2) -0.0134(18) -0.025(2) 0.010(2)
C45 0.082(3) 0.051(2) 0.038(2) -0.0054(17) -0.0038(19) 0.000(2)
C21 0.043(2) 0.114(4) 0.054(2) 0.061(3) -0.0054(18) -0.013(2)

loop_
_atom_type_symbol
_atom_type_description
_atom_type_scat_dispersion_real
_atom_type_scat_dispersion_imag
_atom_type_scat_source
C C 0.0033 0.0016 'International Tables Vol C Tables 4.2.6.8 and 6.1.1.4'
H H 0.0000 0.0000 'International Tables Vol C Tables 4.2.6.8 and 6.1.1.4'
F F 0.0171 0.0103 'International Tables Vol C Tables 4.2.6.8 and 6.1.1.4'
N N 0.0061 0.0033 'International Tables Vol C Tables 4.2.6.8 and 6.1.1.4'
Ni Ni 0.3393 1.1124 'International Tables Vol C Tables 4.2.6.8 and 6.1.1.4'
P P 0.1023 0.0942 'International Tables Vol C Tables 4.2.6.8 and 6.1.1.4'

loop_
_exptl_crystal_face_index_h
_exptl_crystal_face_index_k
_exptl_crystal_face_index_l
_exptl_crystal_face_perp_dist
1.00 -1.00 -1.00 0.1940
-1.00 0.00 -1.00 0.2320
1.00 0.00 1.00 0.2810
0.00 0.00 1.00 0.1160
0.00 0.00 -1.00 0.1950
0.00 1.00 -1.00 0.1210
0.00 -1.00 1.00 0.1400
0.00 -1.00 0.00 0.1240
0.00 1.00 0.00 0.0590
-1.00 -1.00 -1.00 0.1840
0.00 -1.00 -1.00 0.1300
0.00 1.00 1.00 0.0840
1.00 0.00 -1.00 0.2100
-1.00 0.00 1.00 0.2180
-1.00 0.00 0.00 0.2040
1.00 0.00 0.00 0.2810
1.00 1.00 -1.00 0.1790
1.00 1.00 0.00 0.2000
-1.00 1.00 0.00 0.1450

loop_
_geom_angle_atom_site_label_1
_geom_angle_atom_site_label_2
_geom_angle_atom_site_label_3
_geom_angle
_geom_angle_site_symmetry_1
_geom_angle_site_symmetry_3
_geom_angle_publ_flag
N1 Ni1 N2 81.43(8) . . ?
N1 Ni1 N3 81.29(9) . . ?
N1 Ni1 N5 92.98(9) . . ?
N1 Ni1 N4 178.53(9) . . ?
N3 Ni1 N2 153.92(8) . . ?
N5 Ni1 N2 100.98(9) . . ?
N5 Ni1 N3 99.28(9) . . ?
N4 Ni1 N2 98.16(9) . . ?
N4 Ni1 N3 98.62(9) . . ?
N4 Ni1 N5 88.49(9) . . ?
N6 Ni2 N9 90.95(8) . . ?
N6 Ni2 N10 177.01(9) . . ?
N6 Ni2 N8 81.17(8) . . ?
N6 Ni2 N7 81.15(8) . . ?
N9 Ni2 N10 91.78(9) . . ?
N9 Ni2 N8 99.07(8) . . ?
N9 Ni2 N7 101.75(9) . . ?
N10 Ni2 N8 97.19(8) . . ?
N10 Ni2 N7 99.47(9) . . ?
N8 Ni2 N7 152.79(8) . . ?
F1 P1 F3 179.42(11) . . ?
F4 P1 F1 89.42(10) . . ?
F4 P1 F3 90.21(10) . . ?
F5 P1 F1 90.55(11) . . ?
F5 P1 F4 90.21(12) . . ?
F5 P1 F2 88.66(12) . . ?
F5 P1 F3 89.90(12) . . ?
F5 P1 F6 179.06(13) . . ?
F2 P1 F1 90.33(10) . . ?
F2 P1 F4 178.84(13) . . ?
F2 P1 F3 90.04(10) . . ?
F6 P1 F1 90.39(11) . . ?
F6 P1 F4 89.68(13) . . ?
F6 P1 F2 91.46(14) . . ?
F6 P1 F3 89.16(12) . . ?
F23 P4 F24 178.55(16) . . ?
F19 P4 F24 88.28(16) . . ?
F19 P4 F23 90.62(17) . . ?
F19 P4 F20 89.5(3) . . ?
F22 P4 F24 88.03(16) . . ?
F22 P4 F23 92.90(16) . . ?
F22 P4 F19 89.7(3) . . ?
F22 P4 F21 90.7(3) . . ?
F22 P4 F20 179.2(3) . . ?
F21 P4 F24 91.93(17) . . ?
F21 P4 F23 89.17(17) . . ?
F21 P4 F19 179.5(2) . . ?
F21 P4 F20 90.1(3) . . ?
F20 P4 F24 91.82(17) . . ?
F20 P4 F23 87.23(17) . . ?
F15 P3 F13 179.61(11) . . ?
F15 P3 F18 90.54(11) . . ?
F15 P3 F14 88.67(12) . . ?
F16 P3 F13 90.04(10) . . ?
F16 P3 F15 90.24(11) . . ?
F16 P3 F18 89.32(13) . . ?
F16 P3 F14 176.71(15) . . ?
F18 P3 F13 89.20(10) . . ?
F14 P3 F13 91.03(11) . . ?
F14 P3 F18 87.58(14) . . ?
F17 P3 F13 90.95(11) . . ?
F17 P3 F15 89.31(12) . . ?
F17 P3 F16 91.17(15) . . ?
F17 P3 F18 179.49(16) . . ?
F17 P3 F14 91.92(15) . . ?
F11 P2 F9 91.40(13) . . ?
F11 P2 F8 88.79(16) . . ?
F10 P2 F11 90.86(16) . . ?
F10 P2 F9 90.83(16) . . ?
F10 P2 F8 179.1(2) . . ?
F7 P2 F11 88.26(14) . . ?
F7 P2 F9 179.62(16) . . ?
F7 P2 F10 89.02(17) . . ?
F7 P2 F12 92.87(16) . . ?
F7 P2 F8 91.80(18) . . ?
F12 P2 F11 178.72(16) . . ?
F12 P2 F9 87.47(15) . . ?
F12 P2 F10 88.56(18) . . ?
F12 P2 F8 91.78(18) . . ?
F8 P2 F9 88.34(16) . . ?
C9 N1 Ni1 119.40(17) . . ?
C9 N1 C13 121.9(2) . . ?
C13 N1 Ni1 118.33(17) . . ?
C34 N6 Ni2 119.52(18) . . ?
C34 N6 C30 121.8(2) . . ?
C30 N6 Ni2 118.64(17) . . ?
C41 N9 Ni2 174.1(2) . . ?
C15 N2 Ni1 109.13(15) . . ?
C14 N2 Ni1 104.22(16) . . ?
C14 N2 C15 110.6(2) . . ?
C16 N2 Ni1 115.06(17) . . ?
C16 N2 C15 108.9(2) . . ?
C16 N2 C14 108.9(2) . . ?
C7 N3 Ni1 107.76(15) . . ?
C17 N3 Ni1 113.28(17) . . ?
C17 N3 C7 109.1(2) . . ?
C17 N3 C8 110.0(2) . . ?
C8 N3 Ni1 106.35(15) . . ?
C8 N3 C7 110.3(2) . . ?
C39 N10 Ni2 177.2(2) . . ?
C29 N8 Ni2 104.56(14) . . ?
C29 N8 C28 110.54(19) . . ?
C28 N8 Ni2 109.32(15) . . ?
C38 N8 Ni2 115.69(16) . . ?
C38 N8 C29 108.0(2) . . ?
C38 N8 C28 108.61(19) . . ?
C35 N7 Ni2 105.38(15) . . ?
C35 N7 C36 110.0(2) . . ?
C36 N7 Ni2 109.75(16) . . ?
C37 N7 Ni2 114.11(17) . . ?
C37 N7 C35 109.0(2) . . ?
C37 N7 C36 108.6(2) . . ?
C20 N5 Ni1 176.6(2) . . ?
C18 N4 Ni1 175.7(2) . . ?
C1 C2 C3 118.6(2) . . ?
C1 C2 C15 115.0(2) . . ?
C3 C2 C15 125.0(2) . . ?
C1 C6 C7 115.6(2) . . ?
C5 C6 C1 118.7(2) . . ?
C5 C6 C7 124.1(2) . . ?
N1 C9 C10 120.3(3) . . ?
N1 C9 C8 114.6(2) . . ?
C10 C9 C8 125.0(3) . . ?
C2 C1 C6 121.3(2) . . ?
C2 C1 H1 119.3 . . ?
C6 C1 H1 119.3 . . ?
C2 C3 H3 120.2 . . ?
C4 C3 C2 119.6(2) . . ?
C4 C3 H3 120.2 . . ?
N1 C13 C14 114.4(2) . . ?
N1 C13 C12 120.5(3) . . ?
C12 C13 C14 125.1(2) . . ?
N6 C34 C35 114.7(2) . . ?
N6 C34 C33 120.3(2) . . ?
C33 C34 C35 124.8(2) . . ?
C26 C27 C22 118.1(2) . . ?
C26 C27 C28 125.3(2) . . ?
C22 C27 C28 115.7(2) . . ?
C27 C26 H26 120.2 . . ?
C27 C26 C25 119.5(3) . . ?
C25 C26 H26 120.2 . . ?
C22 C23 C24 118.2(3) . . ?
C22 C23 C36 115.2(2) . . ?
C24 C23 C36 125.5(3) . . ?
N6 C30 C29 114.9(2) . . ?
N6 C30 C31 120.7(2) . . ?
C31 C30 C29 124.3(2) . . ?
C6 C5 H5 120.3 . . ?
C4 C5 C6 119.5(2) . . ?
C4 C5 H5 120.3 . . ?
N2 C15 H15A 110.0 . . ?
N2 C15 H15B 110.0 . . ?
C2 C15 N2 108.4(2) . . ?
C2 C15 H15A 110.0 . . ?
C2 C15 H15B 110.0 . . ?
H15A C15 H15B 108.4 . . ?
N9 C41 C42 179.6(3) . . ?
N7 C35 C34 113.2(2) . . ?
N7 C35 H35A 108.9 . . ?
N7 C35 H35B 108.9 . . ?
C34 C35 H35A 108.9 . . ?
C34 C35 H35B 108.9 . . ?
H35A C35 H35B 107.8 . . ?
N8 C29 C30 112.5(2) . . ?
N8 C29 H29A 109.1 . . ?
N8 C29 H29B 109.1 . . ?
C30 C29 H29A 109.1 . . ?
C30 C29 H29B 109.1 . . ?
H29A C29 H29B 107.8 . . ?
N10 C39 C40 178.8(3) . . ?
N3 C7 H7A 110.3 . . ?
N3 C7 H7B 110.3 . . ?
C6 C7 N3 106.9(2) . . ?
C6 C7 H7A 110.3 . . ?
C6 C7 H7B 110.3 . . ?
H7A C7 H7B 108.6 . . ?
C27 C22 H22 118.9 . . ?
C23 C22 C27 122.2(3) . . ?
C23 C22 H22 118.9 . . ?
N4 C18 C19 179.8(4) . . ?
C26 C25 H25 119.3 . . ?
C26 C25 C24 121.3(3) . . ?
C24 C25 H25 119.3 . . ?
C3 C4 C5 121.0(2) . . ?
C3 C4 H4 119.5 . . ?
C5 C4 H4 119.5 . . ?
N8 C28 H28A 110.0 . . ?
N8 C28 H28B 110.0 . . ?
C27 C28 N8 108.57(19) . . ?
C27 C28 H28A 110.0 . . ?
C27 C28 H28B 110.0 . . ?
H28A C28 H28B 108.4 . . ?
C9 C10 H10 120.8 . . ?
C11 C10 C9 118.5(3) . . ?
C11 C10 H10 120.8 . . ?
N8 C38 H38A 109.5 . . ?
N8 C38 H38B 109.5 . . ?
N8 C38 H38C 109.5 . . ?
H38A C38 H38B 109.5 . . ?
H38A C38 H38C 109.5 . . ?
H38B C38 H38C 109.5 . . ?
C30 C31 H31 120.9 . . ?
C30 C31 C32 118.3(3) . . ?
C32 C31 H31 120.9 . . ?
N2 C14 C13 112.4(2) . . ?
N2 C14 H14A 109.1 . . ?
N2 C14 H14B 109.1 . . ?
C13 C14 H14A 109.1 . . ?
C13 C14 H14B 109.1 . . ?
H14A C14 H14B 107.8 . . ?
C18 C19 H19A 109.5 . . ?
C18 C19 H19B 109.5 . . ?
C18 C19 H19C 109.5 . . ?
H19A C19 H19B 109.5 . . ?
H19A C19 H19C 109.5 . . ?
H19B C19 H19C 109.5 . . ?
C23 C24 C25 119.2(3) . . ?
C23 C24 H24 120.4 . . ?
C25 C24 H24 120.4 . . ?
N3 C17 H17A 109.5 . . ?
N3 C17 H17B 109.5 . . ?
N3 C17 H17C 109.5 . . ?
H17A C17 H17B 109.5 . . ?
H17A C17 H17C 109.5 . . ?
H17B C17 H17C 109.5 . . ?
C31 C32 H32 119.8 . . ?
C33 C32 C31 120.4(3) . . ?
C33 C32 H32 119.8 . . ?
N7 C36 H36A 110.2 . . ?
N7 C36 H36B 110.2 . . ?
C23 C36 N7 107.6(2) . . ?
C23 C36 H36A 110.2 . . ?
C23 C36 H36B 110.2 . . ?
H36A C36 H36B 108.5 . . ?
N3 C8 C9 112.8(2) . . ?
N3 C8 H8A 109.0 . . ?
N3 C8 H8B 109.0 . . ?
C9 C8 H8A 109.0 . . ?
C9 C8 H8B 109.0 . . ?
H8A C8 H8B 107.8 . . ?
C34 C33 H33 120.7 . . ?
C32 C33 C34 118.6(3) . . ?
C32 C33 H33 120.7 . . ?
C13 C12 H12 120.8 . . ?
C11 C12 C13 118.5(3) . . ?
C11 C12 H12 120.8 . . ?
C39 C40 H40A 109.5 . . ?
C39 C40 H40B 109.5 . . ?
C39 C40 H40C 109.5 . . ?
H40A C40 H40B 109.5 . . ?
H40A C40 H40C 109.5 . . ?
H40B C40 H40C 109.5 . . ?
C10 C11 H11 119.8 . . ?
C12 C11 C10 120.3(3) . . ?
C12 C11 H11 119.8 . . ?
C41 C42 H42A 109.5 . . ?
C41 C42 H42B 109.5 . . ?
C41 C42 H42C 109.5 . . ?
H42A C42 H42B 109.5 . . ?
H42A C42 H42C 109.5 . . ?
H42B C42 H42C 109.5 . . ?
N12 C46 C45 179.7(5) . . ?
N11 C44 C43 178.1(4) . . ?
N2 C16 H16A 109.5 . . ?
N2 C16 H16B 109.5 . . ?
N2 C16 H16C 109.5 . . ?
H16A C16 H16B 109.5 . . ?
H16A C16 H16C 109.5 . . ?
H16B C16 H16C 109.5 . . ?
N7 C37 H37A 109.5 . . ?
N7 C37 H37B 109.5 . . ?
N7 C37 H37C 109.5 . . ?
H37A C37 H37B 109.5 . . ?
H37A C37 H37C 109.5 . . ?
H37B C37 H37C 109.5 . . ?
N5 C20 C21 179.7(5) . . ?
C44 C43 H43A 109.5 . . ?
C44 C43 H43B 109.5 . . ?
C44 C43 H43C 109.5 . . ?
H43A C43 H43B 109.5 . . ?
H43A C43 H43C 109.5 . . ?
H43B C43 H43C 109.5 . . ?
C46 C45 H45A 109.5 . . ?
C46 C45 H45B 109.5 . . ?
C46 C45 H45C 109.5 . . ?
H45A C45 H45B 109.5 . . ?
H45A C45 H45C 109.5 . . ?
H45B C45 H45C 109.5 . . ?
C20 C21 H21A 109.5 . . ?
C20 C21 H21B 109.5 . . ?
C20 C21 H21C 109.5 . . ?
H21A C21 H21B 109.5 . . ?
H21A C21 H21C 109.5 . . ?
H21B C21 H21C 109.5 . . ?

loop_
_geom_bond_atom_site_label_1
_geom_bond_atom_site_label_2
_geom_bond_distance
_geom_bond_site_symmetry_2
_geom_bond_publ_flag
Ni1 N1 1.971(2) . ?
Ni1 N2 2.179(2) . ?
Ni1 N3 2.169(2) . ?
Ni1 N5 2.037(2) . ?
Ni1 N4 2.023(2) . ?
Ni2 N6 1.966(2) . ?
Ni2 N9 2.026(2) . ?
Ni2 N10 2.031(2) . ?
Ni2 N8 2.182(2) . ?
Ni2 N7 2.189(2) . ?
P1 F1 1.5980(17) . ?
P1 F4 1.5967(18) . ?
P1 F5 1.5866(19) . ?
P1 F2 1.5964(19) . ?
P1 F3 1.6063(18) . ?
P1 F6 1.588(2) . ?
P4 F24 1.586(2) . ?
P4 F23 1.581(2) . ?
P4 F19 1.540(3) . ?
P4 F22 1.535(3) . ?
P4 F21 1.538(3) . ?
P4 F20 1.557(3) . ?
P3 F13 1.6085(18) . ?
P3 F15 1.6010(19) . ?
P3 F16 1.5839(19) . ?
P3 F18 1.605(2) . ?
P3 F14 1.603(2) . ?
P3 F17 1.573(2) . ?
P2 F11 1.584(2) . ?
P2 F9 1.590(2) . ?
P2 F10 1.583(3) . ?
P2 F7 1.577(2) . ?
P2 F12 1.581(2) . ?
P2 F8 1.586(3) . ?
N1 C9 1.335(3) . ?
N1 C13 1.338(3) . ?
N6 C34 1.338(3) . ?
N6 C30 1.339(3) . ?
N9 C41 1.136(3) . ?
N2 C15 1.510(3) . ?
N2 C14 1.492(3) . ?
N2 C16 1.486(3) . ?
N3 C7 1.508(3) . ?
N3 C17 1.483(3) . ?
N3 C8 1.495(3) . ?
N10 C39 1.137(3) . ?
N8 C29 1.494(3) . ?
N8 C28 1.511(3) . ?
N8 C38 1.479(3) . ?
N7 C35 1.495(3) . ?
N7 C36 1.512(3) . ?
N7 C37 1.486(3) . ?
N5 C20 1.130(4) . ?
N4 C18 1.135(4) . ?
C2 C1 1.390(4) . ?
C2 C3 1.395(4) . ?
C2 C15 1.505(4) . ?
C6 C1 1.396(4) . ?
C6 C5 1.392(4) . ?
C6 C7 1.500(4) . ?
C9 C10 1.393(4) . ?
C9 C8 1.508(4) . ?
C1 H1 0.9500 . ?
C3 H3 0.9500 . ?
C3 C4 1.388(4) . ?
C13 C14 1.506(4) . ?
C13 C12 1.386(4) . ?
C34 C35 1.511(4) . ?
C34 C33 1.386(4) . ?
C27 C26 1.391(4) . ?
C27 C22 1.393(4) . ?
C27 C28 1.505(4) . ?
C26 H26 0.9500 . ?
C26 C25 1.393(4) . ?
C23 C22 1.393(4) . ?
C23 C24 1.393(4) . ?
C23 C36 1.506(4) . ?
C30 C29 1.505(3) . ?
C30 C31 1.382(4) . ?
C5 H5 0.9500 . ?
C5 C4 1.390(4) . ?
C15 H15A 0.9900 . ?
C15 H15B 0.9900 . ?
C41 C42 1.456(4) . ?
C35 H35A 0.9900 . ?
C35 H35B 0.9900 . ?
C29 H29A 0.9900 . ?
C29 H29B 0.9900 . ?
C39 C40 1.455(4) . ?
C7 H7A 0.9900 . ?
C7 H7B 0.9900 . ?
C22 H22 0.9500 . ?
C18 C19 1.456(4) . ?
C25 H25 0.9500 . ?
C25 C24 1.394(4) . ?
C4 H4 0.9500 . ?
C28 H28A 0.9900 . ?
C28 H28B 0.9900 . ?
C10 H10 0.9500 . ?
C10 C11 1.385(5) . ?
C38 H38A 0.9800 . ?
C38 H38B 0.9800 . ?
C38 H38C 0.9800 . ?
C31 H31 0.9500 . ?
C31 C32 1.389(4) . ?
C14 H14A 0.9900 . ?
C14 H14B 0.9900 . ?
C19 H19A 0.9800 . ?
C19 H19B 0.9800 . ?
C19 H19C 0.9800 . ?
C24 H24 0.9500 . ?
C17 H17A 0.9800 . ?
C17 H17B 0.9800 . ?
C17 H17C 0.9800 . ?
C32 H32 0.9500 . ?
C32 C33 1.385(4) . ?
C36 H36A 0.9900 . ?
C36 H36B 0.9900 . ?
C8 H8A 0.9900 . ?
C8 H8B 0.9900 . ?
C33 H33 0.9500 . ?
C12 H12 0.9500 . ?
C12 C11 1.384(5) . ?
C40 H40A 0.9800 . ?
C40 H40B 0.9800 . ?
C40 H40C 0.9800 . ?
C11 H11 0.9500 . ?
C42 H42A 0.9800 . ?
C42 H42B 0.9800 . ?
C42 H42C 0.9800 . ?
C46 N12 1.136(5) . ?
C46 C45 1.428(5) . ?
C44 N11 1.145(5) . ?
C44 C43 1.452(6) . ?
C16 H16A 0.9800 . ?
C16 H16B 0.9800 . ?
C16 H16C 0.9800 . ?
C37 H37A 0.9800 . ?
C37 H37B 0.9800 . ?
C37 H37C 0.9800 . ?
C20 C21 1.461(4) . ?
C43 H43A 0.9800 . ?
C43 H43B 0.9800 . ?
C43 H43C 0.9800 . ?
C45 H45A 0.9800 . ?
C45 H45B 0.9800 . ?
C45 H45C 0.9800 . ?
C21 H21A 0.9800 . ?
C21 H21B 0.9800 . ?
C21 H21C 0.9800 . ?

loop_
_geom_torsion_atom_site_label_1
_geom_torsion_atom_site_label_2
_geom_torsion_atom_site_label_3
_geom_torsion_atom_site_label_4
_geom_torsion
_geom_torsion_site_symmetry_1
_geom_torsion_site_symmetry_2
_geom_torsion_site_symmetry_3
_geom_torsion_site_symmetry_4
_geom_torsion_publ_flag
Ni1 N1 C9 C10 173.87(19) . . . . ?
Ni1 N1 C9 C8 -8.5(3) . . . . ?
Ni1 N1 C13 C14 9.0(3) . . . . ?
Ni1 N1 C13 C12 -173.19(19) . . . . ?
Ni1 N2 C15 C2 -35.2(2) . . . . ?
Ni1 N2 C14 C13 32.0(2) . . . . ?
Ni1 N3 C7 C6 41.4(2) . . . . ?
Ni1 N3 C8 C9 -24.8(2) . . . . ?
Ni2 N6 C34 C35 4.0(3) . . . . ?
Ni2 N6 C34 C33 180.0(2) . . . . ?
Ni2 N6 C30 C29 -4.2(3) . . . . ?
Ni2 N6 C30 C31 179.8(2) . . . . ?
Ni2 N8 C29 C30 -30.3(2) . . . . ?
Ni2 N8 C28 C27 35.7(2) . . . . ?
Ni2 N7 C35 C34 26.1(2) . . . . ?
Ni2 N7 C36 C23 -39.0(3) . . . . ?
N1 C9 C10 C11 -0.7(4) . . . . ?
N1 C9 C8 N3 23.2(3) . . . . ?
N1 C13 C14 N2 -29.2(3) . . . . ?
N1 C13 C12 C11 -0.7(4) . . . . ?
N6 C34 C35 N7 -21.7(3) . . . . ?
N6 C34 C33 C32 0.4(4) . . . . ?
N6 C30 C29 N8 25.0(3) . . . . ?
N6 C30 C31 C32 0.1(4) . . . . ?
C2 C3 C4 C5 -6.3(4) . . . . ?
C6 C5 C4 C3 6.6(4) . . . . ?
C9 N1 C13 C14 -178.2(2) . . . . ?
C9 N1 C13 C12 -0.4(4) . . . . ?
C9 C10 C11 C12 -0.4(4) . . . . ?
C1 C2 C3 C4 -2.7(4) . . . . ?
C1 C2 C15 N2 64.4(3) . . . . ?
C1 C6 C5 C4 2.2(3) . . . . ?
C1 C6 C7 N3 -68.1(3) . . . . ?
C3 C2 C1 C6 11.6(4) . . . . ?
C3 C2 C15 N2 -102.0(3) . . . . ?
C13 N1 C9 C10 1.2(4) . . . . ?
C13 N1 C9 C8 178.8(2) . . . . ?
C13 C12 C11 C10 1.1(4) . . . . ?
C34 N6 C30 C29 176.8(2) . . . . ?
C34 N6 C30 C31 0.8(4) . . . . ?
C27 C26 C25 C24 6.8(4) . . . . ?
C26 C27 C22 C23 -11.5(4) . . . . ?
C26 C27 C28 N8 105.8(3) . . . . ?
C26 C25 C24 C23 -5.5(4) . . . . ?
C30 N6 C34 C35 -177.0(2) . . . . ?
C30 N6 C34 C33 -1.0(4) . . . . ?
C30 C31 C32 C33 -0.7(5) . . . . ?
C5 C6 C1 C2 -11.4(3) . . . . ?
C5 C6 C7 N3 97.2(3) . . . . ?
C15 N2 C14 C13 -85.1(3) . . . . ?
C15 C2 C1 C6 -155.7(2) . . . . ?
C15 C2 C3 C4 163.3(2) . . . . ?
C35 N7 C36 C23 76.5(3) . . . . ?
C35 C34 C33 C32 175.9(3) . . . . ?
C29 N8 C28 C27 -78.9(3) . . . . ?
C29 C30 C31 C32 -175.5(3) . . . . ?
C7 N3 C8 C9 91.8(3) . . . . ?
C7 C6 C1 C2 154.8(2) . . . . ?
C7 C6 C5 C4 -162.7(2) . . . . ?
C22 C27 C26 C25 1.5(4) . . . . ?
C22 C27 C28 N8 -63.0(3) . . . . ?
C22 C23 C24 C25 -4.2(4) . . . . ?
C22 C23 C36 N7 63.2(3) . . . . ?
C28 N8 C29 C30 87.2(2) . . . . ?
C28 C27 C26 C25 -167.1(2) . . . . ?
C28 C27 C22 C23 158.1(2) . . . . ?
C10 C9 C8 N3 -159.3(2) . . . . ?
C38 N8 C29 C30 -154.1(2) . . . . ?
C38 N8 C28 C27 162.7(2) . . . . ?
C31 C30 C29 N8 -159.1(2) . . . . ?
C31 C32 C33 C34 0.5(5) . . . . ?
C14 N2 C15 C2 78.9(3) . . . . ?
C14 C13 C12 C11 176.8(3) . . . . ?
C24 C23 C22 C27 12.9(4) . . . . ?
C24 C23 C36 N7 -104.5(3) . . . . ?
C17 N3 C7 C6 164.8(2) . . . . ?
C17 N3 C8 C9 -147.8(2) . . . . ?
C36 N7 C35 C34 -92.1(3) . . . . ?
C36 C23 C22 C27 -155.8(2) . . . . ?
C36 C23 C24 C25 163.2(3) . . . . ?
C8 N3 C7 C6 -74.3(3) . . . . ?
C8 C9 C10 C11 -178.1(3) . . . . ?
C33 C34 C35 N7 162.5(3) . . . . ?
C12 C13 C14 N2 153.1(2) . . . . ?
C16 N2 C15 C2 -161.5(2) . . . . ?
C16 N2 C14 C13 155.3(2) . . . . ?
C37 N7 C35 C34 149.0(2) . . . . ?
C37 N7 C36 C23 -164.3(2) . . . . ?
